data_2108109
loop_
_publ_author_name
'Tedesco, Consiglia'
'Macedi, Eleonora'
'Meli, Alessandra'
'Pierri, Giovanni'
'Della Sala, Giorgio'
'Drathen, Christina'
'Fitch, Andrew N.'
'Vaughan, Gavin B. M.'
'Izzo, Irene'
'De Riccardis, Francesco'

_publ_section_title
;
 Synthesis, crystallization, X-ray structural characterization and
 solid-state assembly of a cyclic hexapeptoid with propargyl and
 methoxyethyl side chains
;
_journal_issue 3
_journal_name_full 'Acta Crystallographica Section B'
_journal_page_first 399
_journal_page_last 412
_journal_paper_doi 10.1107/S2052520617002505
_journal_volume 73
_journal_year 2017
_chemical_formula_moiety 'C30 H46 N6 O10'
_chemical_formula_sum 'C30 H46 N6 O10'
_chemical_formula_weight 650.73
_space_group_crystal_system monoclinic
_space_group_IT_number 14
_space_group_name_Hall '-P 2yn'
_space_group_name_H-M_alt 'P 1 21/n 1'
_symmetry_space_group_name_Hall '-P 2yn'
_symmetry_space_group_name_H-M 'P 1 21/n 1'
_atom_sites_solution_hydrogens geom
_audit_creation_method SHELXL-2014/7
_cell_angle_alpha 90
_cell_angle_beta 102.661(4)
_cell_angle_gamma 90
_cell_formula_units_Z 2
_cell_length_a 9.0367(17)
_cell_length_b 10.6221(18)
_cell_length_c 18.022(3)
_cell_measurement_reflns_used 5055
_cell_measurement_temperature 100(2)
_cell_measurement_theta_max 28.9381
_cell_measurement_theta_min 2.2399
_cell_volume 1687.8(5)
_computing_cell_refinement 'CrystalClear (Rigaku Inc., 2007)'
_computing_data_collection 'CrystalClear (Rigaku Inc., 2007)'
_computing_data_reduction 'CrystalClear (Rigaku Inc., 2007)'
_computing_structure_refinement 'SHELXL-2014/7 (Sheldrick, 2015)'
_computing_structure_solution SIR2014/14.10
_diffrn_ambient_temperature 100(2)
_diffrn_detector_area_resol_mean 13.6612
_diffrn_measured_fraction_theta_full 0.998
_diffrn_measured_fraction_theta_max 0.965
_diffrn_measurement_device_type 'AFC7S Rigaku'
_diffrn_measurement_method dtprofit.ref
_diffrn_radiation_monochromator 'Graphite Monochromator'
_diffrn_radiation_source 'Sealed Tube'
_diffrn_radiation_type MoK\a
_diffrn_radiation_wavelength 0.71073
_diffrn_reflns_av_R_equivalents 0.0554
_diffrn_reflns_limit_h_max 12
_diffrn_reflns_limit_h_min -7
_diffrn_reflns_limit_k_max 10
_diffrn_reflns_limit_k_min -14
_diffrn_reflns_limit_l_max 23
_diffrn_reflns_limit_l_min -24
_diffrn_reflns_number 14363
_diffrn_reflns_theta_full 25.242
_diffrn_reflns_theta_max 29.010
_diffrn_reflns_theta_min 2.240
_exptl_absorpt_coefficient_mu 0.097
_exptl_absorpt_correction_T_max 1.0000
_exptl_absorpt_correction_T_min 0.7661
_exptl_absorpt_correction_type multi-scan
_exptl_absorpt_process_details 'Blessing, 1995'
_exptl_crystal_colour Colorless
_exptl_crystal_density_diffrn 1.280
_exptl_crystal_description Plate
_exptl_crystal_F_000 696
_exptl_crystal_size_max 0.4
_exptl_crystal_size_mid 0.3
_exptl_crystal_size_min 0.2
_refine_diff_density_max 0.363
_refine_diff_density_min -0.306
_refine_ls_extinction_coef 0.0064(17)
_refine_ls_extinction_expression Fc^*^=kFc[1+0.001xFc^2^\l^3^/sin(2\q)]^-1/4^
_refine_ls_extinction_method 'SHELXL-2014/7 (Sheldrick 2014)'
_refine_ls_goodness_of_fit_ref 0.916
_refine_ls_hydrogen_treatment constr
_refine_ls_matrix_type full
_refine_ls_number_parameters 209
_refine_ls_number_reflns 4342
_refine_ls_number_restraints 0
_refine_ls_restrained_S_all 0.916
_refine_ls_R_factor_all 0.1017
_refine_ls_R_factor_gt 0.0606
_refine_ls_shift/su_max 0.000
_refine_ls_shift/su_mean 0.000
_refine_ls_structure_factor_coef Fsqd
_refine_ls_weighting_details 'w=1/[\s^2^(Fo^2^)+(0.0853P)^2^] where P=(Fo^2^+2Fc^2^)/3'
_refine_ls_weighting_scheme calc
_refine_ls_wR_factor_gt 0.1463
_refine_ls_wR_factor_ref 0.1733
_reflns_number_gt 2516
_reflns_number_total 4342
_reflns_threshold_expression 'I > 2\s(I)'
_cod_data_source_file ps5059sup1.cif
_cod_data_source_block form_II
_cod_depositor_comments
;
The following automatic conversions were performed:

'_exptl_absorpt_correction_type' value 'Multi-scan' changed to
'multi-scan' according to
/home/data/users/saulius/crontab/automatic-downloads/rss-feeds/IUCr/lib/dictionaries/cif_core.dic
dictionary named 'cif_core.dic' version 2.4.2 from 2011-04-26.

Automatic conversion script
Id: cif_fix_values 4973 2017-02-22 13:04:09Z antanas 
;
_cod_original_cell_volume 1687.9(5)
_cod_database_code 2108109
_shelx_space_group_comment
;
The symmetry employed for this shelxl refinement is uniquely defined
by the following loop, which should always be used as a source of
symmetry information in preference to the above space-group names.
They are only intended as comments.
;

loop_
_space_group_symop_operation_xyz
'x, y, z'
'-x+1/2, y+1/2, -z+1/2'
'-x, -y, -z'
'x-1/2, -y-1/2, z-1/2'

loop_
_atom_site_type_symbol
_atom_site_label
_atom_site_fract_x
_atom_site_fract_y
_atom_site_fract_z
_atom_site_U_iso_or_equiv
_atom_site_adp_type
_atom_site_calc_flag
_atom_site_occupancy
O O1 0.06954(17) 0.06173(12) -0.17281(8) 0.0358(4) Uani d 1
O O2 0.47174(15) -0.02091(11) -0.09270(7) 0.0267(3) Uani d 1
O O3 0.87960(15) -0.17924(12) -0.05125(8) 0.0302(4) Uani d 1
O O4 0.31564(17) -0.38143(12) -0.01185(9) 0.0358(4) Uani d 1
O O5 0.7970(2) -0.24785(12) -0.29492(9) 0.0457(5) Uani d 1
N N1 0.19920(19) 0.19463(13) -0.08366(9) 0.0260(4) Uani d 1
N N2 0.26354(17) -0.13750(13) -0.09465(9) 0.0250(4) Uani d 1
N N3 0.64527(18) -0.21513(13) -0.12366(9) 0.0245(4) Uani d 1
C C1 0.2025(2) -0.03279(16) -0.05714(12) 0.0269(4) Uani d 1
H H1A 0.2807 -0.0044 -0.0128 0.032 Uiso calc 1
H H1B 0.1141 -0.0630 -0.0381 0.032 Uiso calc 1
C C2 0.1543(2) 0.07796(17) -0.11014(12) 0.0269(4) Uani d 1
C C3 0.1213(2) 0.30404(17) -0.12311(12) 0.0313(5) Uani d 1
H H3A 0.0995 0.3644 -0.0850 0.038 Uiso calc 1
H H3B 0.0231 0.2768 -0.1552 0.038 Uiso calc 1
C C4 0.2096(3) 0.36767(18) -0.17088(12) 0.0358(5) Uani d 1
C C5 0.2832(3) 0.4190(2) -0.20880(14) 0.0462(6) Uani d 1
H H5 0.3422 0.4601 -0.2392 0.055 Uiso calc 1
C C6 0.4850(2) -0.23825(17) -0.12908(12) 0.0260(4) Uani d 1
H H6A 0.4729 -0.3102 -0.0960 0.031 Uiso calc 1
H H6B 0.4365 -0.2610 -0.1821 0.031 Uiso calc 1
C C7 0.4051(2) -0.12224(16) -0.10520(11) 0.0241(4) Uani d 1
C C8 0.1723(2) -0.25234(16) -0.11115(12) 0.0280(5) Uani d 1
H H8A 0.2134 -0.3044 -0.1475 0.034 Uiso calc 1
H H8B 0.0671 -0.2289 -0.1359 0.034 Uiso calc 1
C C9 0.1696(2) -0.33025(17) -0.04121(13) 0.0316(5) Uani d 1
H H9A 0.1388 -0.2769 -0.0021 0.038 Uiso calc 1
H H9B 0.0947 -0.3992 -0.0545 0.038 Uiso calc 1
C C10 0.3211(3) -0.44937(19) 0.05695(13) 0.0417(6) Uani d 1
H H10A 0.2909 -0.3938 0.0945 0.063 Uiso calc 1
H H10B 0.4246 -0.4798 0.0769 0.063 Uiso calc 1
H H10C 0.2515 -0.5212 0.0468 0.063 Uiso calc 1
C C11 0.6839(2) -0.21781(17) 0.01622(11) 0.0251(4) Uani d 1
H H11A 0.5992 -0.1581 0.0147 0.030 Uiso calc 1
H H11B 0.6439 -0.3042 0.0183 0.030 Uiso calc 1
C C12 0.7451(2) -0.20279(16) -0.05599(11) 0.0235(4) Uani d 1
C C13 0.6958(2) -0.18054(16) -0.19275(11) 0.0253(4) Uani d 1
H H13A 0.7793 -0.1186 -0.1798 0.030 Uiso calc 1
H H13B 0.6109 -0.1400 -0.2290 0.030 Uiso calc 1
C C14 0.7501(2) -0.29427(16) -0.23049(11) 0.0274(4) Uani d 1
H H14A 0.8356 -0.3358 -0.1953 0.033 Uiso calc 1
H H14B 0.6669 -0.3560 -0.2457 0.033 Uiso calc 1
C C15 0.8611(4) -0.3446(2) -0.33318(15) 0.0556(8) Uani d 1
H H15A 0.9451 -0.3849 -0.2974 0.083 Uiso calc 1
H H15B 0.8989 -0.3078 -0.3753 0.083 Uiso calc 1
H H15C 0.7833 -0.4076 -0.3531 0.083 Uiso calc 1

loop_
_atom_site_aniso_label
_atom_site_aniso_U_11
_atom_site_aniso_U_22
_atom_site_aniso_U_33
_atom_site_aniso_U_12
_atom_site_aniso_U_13
_atom_site_aniso_U_23
O1 0.0334(9) 0.0393(8) 0.0301(9) 0.0090(6) -0.0029(7) -0.0082(6)
O2 0.0243(8) 0.0279(7) 0.0295(8) -0.0013(5) 0.0093(6) -0.0002(5)
O3 0.0211(8) 0.0394(8) 0.0309(9) -0.0001(5) 0.0071(6) -0.0016(6)
O4 0.0342(9) 0.0361(7) 0.0387(9) 0.0084(6) 0.0117(7) 0.0057(6)
O5 0.0761(13) 0.0301(8) 0.0450(10) 0.0074(7) 0.0436(9) 0.0027(6)
N1 0.0249(9) 0.0275(8) 0.0245(9) 0.0029(6) 0.0029(7) 0.0014(6)
N2 0.0187(9) 0.0262(8) 0.0309(10) -0.0013(6) 0.0074(7) -0.0032(6)
N3 0.0192(9) 0.0331(8) 0.0217(9) 0.0018(6) 0.0060(7) -0.0013(6)
C1 0.0208(10) 0.0289(10) 0.0325(12) 0.0014(7) 0.0093(9) -0.0016(7)
C2 0.0214(10) 0.0334(10) 0.0265(11) 0.0043(7) 0.0063(9) -0.0019(8)
C3 0.0345(12) 0.0297(10) 0.0281(12) 0.0060(8) 0.0035(10) 0.0008(7)
C4 0.0441(14) 0.0312(10) 0.0282(12) -0.0004(9) -0.0002(10) 0.0020(8)
C5 0.0582(17) 0.0448(13) 0.0325(13) -0.0124(11) 0.0031(12) 0.0037(9)
C6 0.0190(10) 0.0319(10) 0.0280(11) 0.0007(7) 0.0070(8) -0.0034(7)
C7 0.0199(10) 0.0285(10) 0.0228(10) 0.0012(7) 0.0025(8) 0.0021(7)
C8 0.0198(10) 0.0300(10) 0.0343(12) -0.0007(7) 0.0066(9) -0.0026(8)
C9 0.0250(11) 0.0311(10) 0.0397(13) -0.0003(8) 0.0095(10) 0.0002(8)
C10 0.0546(16) 0.0347(11) 0.0374(14) 0.0041(10) 0.0138(12) 0.0031(9)
C11 0.0220(11) 0.0302(9) 0.0233(10) 0.0008(7) 0.0055(8) -0.0007(7)
C12 0.0202(10) 0.0244(9) 0.0277(11) 0.0012(7) 0.0091(8) -0.0024(7)
C13 0.0236(10) 0.0303(10) 0.0227(10) 0.0037(7) 0.0067(8) 0.0009(7)
C14 0.0296(12) 0.0309(10) 0.0241(11) -0.0002(8) 0.0109(9) -0.0013(7)
C15 0.091(2) 0.0384(12) 0.0541(17) 0.0130(12) 0.0522(16) 0.0002(10)

loop_
_atom_type_symbol
_atom_type_description
_atom_type_scat_dispersion_real
_atom_type_scat_dispersion_imag
_atom_type_scat_source
C C 0.0033 0.0016 'International Tables Vol C Tables 4.2.6.8 and 6.1.1.4'
H H 0.0000 0.0000 'International Tables Vol C Tables 4.2.6.8 and 6.1.1.4'
N N 0.0061 0.0033 'International Tables Vol C Tables 4.2.6.8 and 6.1.1.4'
O O 0.0106 0.0060 'International Tables Vol C Tables 4.2.6.8 and 6.1.1.4'

loop_
_geom_angle_atom_site_label_1
_geom_angle_atom_site_label_2
_geom_angle_atom_site_label_3
_geom_angle_site_symmetry_1
_geom_angle_site_symmetry_3
_geom_angle
C9 O4 C10 . . 111.72(16)
C14 O5 C15 . . 111.87(15)
C2 N1 C11 . 3_655 123.90(15)
C2 N1 C3 . . 118.71(16)
C11 N1 C3 3_655 . 117.33(14)
C7 N2 C8 . . 125.60(15)
C7 N2 C1 . . 116.01(14)
C8 N2 C1 . . 118.17(15)
C12 N3 C6 . . 122.33(16)
C12 N3 C13 . . 118.10(16)
C6 N3 C13 . . 118.55(16)
N2 C1 C2 . . 112.44(16)
N2 C1 H1A . . 109.1
C2 C1 H1A . . 109.1
N2 C1 H1B . . 109.1
C2 C1 H1B . . 109.1
H1A C1 H1B . . 107.8
O1 C2 N1 . . 121.92(17)
O1 C2 C1 . . 120.28(16)
N1 C2 C1 . . 117.64(17)
N1 C3 C4 . . 112.80(17)
N1 C3 H3A . . 109.0
C4 C3 H3A . . 109.0
N1 C3 H3B . . 109.0
C4 C3 H3B . . 109.0
H3A C3 H3B . . 107.8
C5 C4 C3 . . 179.0(3)
C4 C5 H5 . . 180.0
N3 C6 C7 . . 111.63(15)
N3 C6 H6A . . 109.3
C7 C6 H6A . . 109.3
N3 C6 H6B . . 109.3
C7 C6 H6B . . 109.3
H6A C6 H6B . . 108.0
O2 C7 N2 . . 121.50(16)
O2 C7 C6 . . 120.82(17)
N2 C7 C6 . . 117.59(15)
N2 C8 C9 . . 113.43(17)
N2 C8 H8A . . 108.9
C9 C8 H8A . . 108.9
N2 C8 H8B . . 108.9
C9 C8 H8B . . 108.9
H8A C8 H8B . . 107.7
O4 C9 C8 . . 109.65(17)
O4 C9 H9A . . 109.7
C8 C9 H9A . . 109.7
O4 C9 H9B . . 109.7
C8 C9 H9B . . 109.7
H9A C9 H9B . . 108.2
O4 C10 H10A . . 109.5
O4 C10 H10B . . 109.5
H10A C10 H10B . . 109.5
O4 C10 H10C . . 109.5
H10A C10 H10C . . 109.5
H10B C10 H10C . . 109.5
N1 C11 C12 3_655 . 111.30(16)
N1 C11 H11A 3_655 . 109.4
C12 C11 H11A . . 109.4
N1 C11 H11B 3_655 . 109.4
C12 C11 H11B . . 109.4
H11A C11 H11B . . 108.0
O3 C12 N3 . . 122.48(17)
O3 C12 C11 . . 120.01(18)
N3 C12 C11 . . 117.51(16)
N3 C13 C14 . . 111.88(14)
N3 C13 H13A . . 109.2
C14 C13 H13A . . 109.2
N3 C13 H13B . . 109.2
C14 C13 H13B . . 109.2
H13A C13 H13B . . 107.9
O5 C14 C13 . . 106.00(14)
O5 C14 H14A . . 110.5
C13 C14 H14A . . 110.5
O5 C14 H14B . . 110.5
C13 C14 H14B . . 110.5
H14A C14 H14B . . 108.7
O5 C15 H15A . . 109.5
O5 C15 H15B . . 109.5
H15A C15 H15B . . 109.5
O5 C15 H15C . . 109.5
H15A C15 H15C . . 109.5
H15B C15 H15C . . 109.5

loop_
_geom_bond_atom_site_label_1
_geom_bond_atom_site_label_2
_geom_bond_site_symmetry_2
_geom_bond_distance
O1 C2 . 1.230(2)
O2 C7 . 1.230(2)
O3 C12 . 1.225(2)
O4 C9 . 1.419(2)
O4 C10 . 1.426(2)
O5 C14 . 1.410(2)
O5 C15 . 1.429(3)
N1 C2 . 1.358(2)
N1 C11 3_655 1.446(2)
N1 C3 . 1.460(2)
N2 C7 . 1.344(2)
N2 C8 . 1.466(2)
N2 C1 . 1.470(2)
N3 C12 . 1.355(2)
N3 C6 . 1.451(2)
N3 C13 . 1.464(2)
C1 C2 . 1.518(3)
C1 H1A . 0.9900
C1 H1B . 0.9900
C3 C4 . 1.461(3)
C3 H3A . 0.9900
C3 H3B . 0.9900
C4 C5 . 1.186(3)
C5 H5 . 0.9500
C6 C7 . 1.536(3)
C6 H6A . 0.9900
C6 H6B . 0.9900
C8 C9 . 1.513(3)
C8 H8A . 0.9900
C8 H8B . 0.9900
C9 H9A . 0.9900
C9 H9B . 0.9900
C10 H10A . 0.9800
C10 H10B . 0.9800
C10 H10C . 0.9800
C11 N1 3_655 1.446(2)
C11 C12 . 1.530(3)
C11 H11A . 0.9900
C11 H11B . 0.9900
C13 C14 . 1.520(2)
C13 H13A . 0.9900
C13 H13B . 0.9900
C14 H14A . 0.9900
C14 H14B . 0.9900
C15 H15A . 0.9800
C15 H15B . 0.9800
C15 H15C . 0.9800

loop_
_geom_torsion_atom_site_label_1
_geom_torsion_atom_site_label_2
_geom_torsion_atom_site_label_3
_geom_torsion_atom_site_label_4
_geom_torsion_site_symmetry_1
_geom_torsion_site_symmetry_3
_geom_torsion_site_symmetry_4
_geom_torsion
C7 N2 C1 C2 . . . 76.1(2)
C8 N2 C1 C2 . . . -109.07(19)
C11 N1 C2 O1 3_655 . . -170.09(19)
C3 N1 C2 O1 . . . 12.7(3)
C11 N1 C2 C1 3_655 . . 14.5(3)
C3 N1 C2 C1 . . . -162.64(17)
N2 C1 C2 O1 . . . 51.2(3)
N2 C1 C2 N1 . . . -133.33(18)
C2 N1 C3 C4 . . . -103.5(2)
C11 N1 C3 C4 3_655 . . 79.1(2)
C12 N3 C6 C7 . . . 70.2(2)
C13 N3 C6 C7 . . . -98.02(18)
C8 N2 C7 O2 . . . 177.07(17)
C1 N2 C7 O2 . . . -8.6(3)
C8 N2 C7 C6 . . . -6.4(3)
C1 N2 C7 C6 . . . 167.95(16)
N3 C6 C7 O2 . . . 8.0(3)
N3 C6 C7 N2 . . . -168.51(16)
C7 N2 C8 C9 . . . 101.0(2)
C1 N2 C8 C9 . . . -73.2(2)
C10 O4 C9 C8 . . . 176.38(16)
N2 C8 C9 O4 . . . -67.8(2)
C6 N3 C12 O3 . . . -177.58(16)
C13 N3 C12 O3 . . . -9.3(2)
C6 N3 C12 C11 . . . 1.7(2)
C13 N3 C12 C11 . . . 169.97(14)
N1 C11 C12 O3 3_655 . . 2.8(2)
N1 C11 C12 N3 3_655 . . -176.48(14)
C12 N3 C13 C14 . . . 96.14(19)
C6 N3 C13 C14 . . . -95.13(19)
C15 O5 C14 C13 . . . 176.0(2)
N3 C13 C14 O5 . . . -179.14(16)
C2 N1 C11 C12 . 3_655 3_655 -80.0(2)

_cod_database_fobs_code 2108109
